data_4106899
loop_
_publ_author_name
'Po-Heng Lin'
'Nathan C. Smythe'
'Serge I. Gorelsky'
'Steven Maguire'
'Neil J. Henson'
'Ilia Korobkov'
'Brian L. Scott'
'John C. Gordon'
'R. Tom Baker'
'Muralee Murugesu'

_publ_section_title
;
 Importance of Out-of-State Spin-Orbit Coupling for Slow Magnetic
 Relaxation in Mononuclear FeII Complexes
;
_journal_name_full 'Journal of the American Chemical Society'
_journal_page_first 15806
_journal_page_last 15809
_journal_paper_doi 10.1021/ja203845x
_journal_volume 133
_journal_year 2011
_chemical_formula_sum 'C30 H69 Fe N2 P Si4'
_chemical_formula_weight 657.05
_chemical_name_systematic
; 
 ? 
;
_space_group_IT_number 14
_symmetry_cell_setting monoclinic
_symmetry_space_group_name_Hall '-P 2yn'
_symmetry_space_group_name_H-M 'P 1 21/n 1'
_atom_sites_solution_hydrogens geom
_atom_sites_solution_primary direct
_atom_sites_solution_secondary difmap
_audit_creation_method SHELXL-97
_cell_angle_alpha 90.00
_cell_angle_beta 111.334(7)
_cell_angle_gamma 90.00
_cell_formula_units_Z 4
_cell_length_a 17.425(8)
_cell_length_b 11.815(6)
_cell_length_c 20.949(10)
_cell_measurement_temperature 298(2)
_cell_volume 4017(3)
_computing_cell_refinement 'SAINT+, v. 7.06 (Bruker AXS, 2001)'
_computing_data_collection 'APEX II, v. 1.08 (Bruker AXS, 2003)'
_computing_data_reduction 'SAINT+, v. 7.06 (Bruker AXS, 2001)'
_computing_molecular_graphics 'SHELXTL, v. 6.10, (Bruker AXS, 2000)'
_computing_publication_material 'SHELXTL, v. 6.10, (Bruker AXS, 2000)'
_computing_structure_refinement 'SHELXL-97 (Sheldrick, 1997)'
_computing_structure_solution 'SHELXS-97 (Sheldrick, 1990)'
_diffrn_ambient_temperature 298(2)
_diffrn_measured_fraction_theta_full 0.982
_diffrn_measured_fraction_theta_max 0.982
_diffrn_measurement_device_type 'Bruker D8 with APEXII CCD'
_diffrn_measurement_method '\w scans'
_diffrn_radiation_monochromator graphite
_diffrn_radiation_source 'fine-focus sealed tube'
_diffrn_radiation_type MoK\a
_diffrn_radiation_wavelength 0.71073
_diffrn_reflns_av_R_equivalents 0.1906
_diffrn_reflns_av_sigmaI/netI 0.2040
_diffrn_reflns_limit_h_max 13
_diffrn_reflns_limit_h_min -17
_diffrn_reflns_limit_k_max 11
_diffrn_reflns_limit_k_min -11
_diffrn_reflns_limit_l_max 20
_diffrn_reflns_limit_l_min -17
_diffrn_reflns_number 12490
_diffrn_reflns_theta_full 20.68
_diffrn_reflns_theta_max 20.68
_diffrn_reflns_theta_min 2.01
_diffrn_standards_decay_% 0
_diffrn_standards_interval_count 0
_diffrn_standards_interval_time 0
_diffrn_standards_number 0
_exptl_absorpt_coefficient_mu 0.554
_exptl_absorpt_correction_T_max 0.9467
_exptl_absorpt_correction_T_min 0.9068
_exptl_absorpt_correction_type multi-scan
_exptl_absorpt_process_details 'SADABS 2.03 (Sheldrick, 2001)'
_exptl_crystal_colour orange
_exptl_crystal_density_diffrn 1.086
_exptl_crystal_description block
_exptl_crystal_F_000 1440
_exptl_crystal_size_max 0.18
_exptl_crystal_size_mid 0.14
_exptl_crystal_size_min 0.10
_refine_diff_density_max 0.285
_refine_diff_density_min -0.285
_refine_diff_density_rms 0.067
_refine_ls_extinction_method none
_refine_ls_goodness_of_fit_ref 0.926
_refine_ls_hydrogen_treatment constr
_refine_ls_matrix_type full
_refine_ls_number_parameters 355
_refine_ls_number_reflns 4059
_refine_ls_number_restraints 0
_refine_ls_restrained_S_all 0.926
_refine_ls_R_factor_all 0.1942
_refine_ls_R_factor_gt 0.0711
_refine_ls_shift/su_max 0.001
_refine_ls_shift/su_mean 0.000
_refine_ls_structure_factor_coef Fsqd
_refine_ls_weighting_details 'calc w=1/[\s^2^(Fo^2^)+(0.0614P)^2^+0.0000P] where P=(Fo^2^+2Fc^2^)/3'
_refine_ls_weighting_scheme calc
_refine_ls_wR_factor_gt 0.1374
_refine_ls_wR_factor_ref 0.1944
_reflns_number_gt 1677
_reflns_number_total 4059
_reflns_threshold_expression >2sigma(I)
_cod_data_source_file ja203845x_si_002_1.cif
_cod_data_source_block apx877
_cod_original_sg_symbol_H-M 'P 21/n'
_cod_database_code 4106899

loop_
_symmetry_equiv_pos_as_xyz
'x, y, z'
'-x+1/2, y+1/2, -z+1/2'
'-x, -y, -z'
'x-1/2, -y-1/2, z-1/2'

loop_
_atom_site_label
_atom_site_type_symbol
_atom_site_fract_x
_atom_site_fract_y
_atom_site_fract_z
_atom_site_U_iso_or_equiv
_atom_site_adp_type
_atom_site_occupancy
_atom_site_symmetry_multiplicity
_atom_site_calc_flag
_atom_site_refinement_flags
Fe1 Fe 0.26091(9) 0.65094(12) 1.01159(8) 0.0547(6) Uani 1 1 d .
P1 P 0.15697(19) 0.6333(2) 0.88503(16) 0.0583(10) Uani 1 1 d .
Si1 Si 0.2837(2) 0.8399(3) 1.11783(18) 0.0776(12) Uani 1 1 d .
Si2 Si 0.3599(2) 0.8820(3) 1.01431(18) 0.0797(12) Uani 1 1 d .
Si3 Si 0.3835(2) 0.4553(3) 1.07479(19) 0.0774(12) Uani 1 1 d .
Si4 Si 0.2246(2) 0.4495(3) 1.09728(18) 0.0710(11) Uani 1 1 d .
C1 C 0.0809(6) 0.7481(8) 0.8646(5) 0.047(3) Uani 1 1 d .
H1 H 0.0399 0.7366 0.8185 0.056 Uiso 1 1 calc R
C2 C 0.0379(7) 0.7515(8) 0.9164(6) 0.077(4) Uani 1 1 d .
H2A H 0.0079 0.6813 0.9133 0.092 Uiso 1 1 calc R
H2B H 0.0793 0.7562 0.9622 0.092 Uiso 1 1 calc R
C3 C -0.0215(7) 0.8501(11) 0.9056(7) 0.101(5) Uani 1 1 d .
H3A H -0.0441 0.8509 0.9416 0.122 Uiso 1 1 calc R
H3B H -0.0668 0.8418 0.8620 0.122 Uiso 1 1 calc R
C4 C 0.0239(8) 0.9611(10) 0.9064(8) 0.108(5) Uani 1 1 d .
H4A H -0.0147 1.0235 0.8976 0.129 Uiso 1 1 calc R
H4B H 0.0658 0.9721 0.9515 0.129 Uiso 1 1 calc R
C5 C 0.0638(8) 0.9620(10) 0.8538(7) 0.099(5) Uani 1 1 d .
H5A H 0.0931 1.0327 0.8564 0.119 Uiso 1 1 calc R
H5B H 0.0220 0.9555 0.8082 0.119 Uiso 1 1 calc R
C6 C 0.1236(7) 0.8626(9) 0.8676(6) 0.073(4) Uani 1 1 d .
H6A H 0.1663 0.8718 0.9125 0.087 Uiso 1 1 calc R
H6B H 0.1499 0.8633 0.8340 0.087 Uiso 1 1 calc R
C7 C 0.0930(7) 0.5030(8) 0.8678(6) 0.060(3) Uani 1 1 d .
H7 H 0.0616 0.5089 0.8981 0.072 Uiso 1 1 calc R
C8 C 0.0294(7) 0.4846(9) 0.7981(6) 0.084(4) Uani 1 1 d .
H8A H 0.0566 0.4745 0.7655 0.101 Uiso 1 1 calc R
H8B H -0.0052 0.5513 0.7846 0.101 Uiso 1 1 calc R
C9 C -0.0246(7) 0.3816(9) 0.7952(6) 0.091(4) Uani 1 1 d .
H9A H -0.0580 0.3959 0.8226 0.109 Uiso 1 1 calc R
H9B H -0.0614 0.3691 0.7483 0.109 Uiso 1 1 calc R
C10 C 0.0267(8) 0.2777(9) 0.8214(6) 0.082(4) Uani 1 1 d .
H10A H -0.0090 0.2154 0.8226 0.099 Uiso 1 1 calc R
H10B H 0.0539 0.2574 0.7900 0.099 Uiso 1 1 calc R
C11 C 0.0904(8) 0.2941(9) 0.8916(7) 0.087(4) Uani 1 1 d .
H11A H 0.1243 0.2267 0.9052 0.105 Uiso 1 1 calc R
H11B H 0.0636 0.3063 0.9243 0.105 Uiso 1 1 calc R
C12 C 0.1451(7) 0.3971(8) 0.8917(6) 0.070(4) Uani 1 1 d .
H12A H 0.1850 0.4089 0.9376 0.084 Uiso 1 1 calc R
H12B H 0.1751 0.3822 0.8616 0.084 Uiso 1 1 calc R
C13 C 0.2035(7) 0.6508(9) 0.8185(5) 0.058(3) Uani 1 1 d .
H13 H 0.2354 0.7210 0.8311 0.070 Uiso 1 1 calc R
C14 C 0.2682(8) 0.5582(10) 0.8252(6) 0.088(4) Uani 1 1 d .
H14A H 0.3052 0.5518 0.8726 0.106 Uiso 1 1 calc R
H14B H 0.2411 0.4858 0.8110 0.106 Uiso 1 1 calc R
C15 C 0.3173(9) 0.5893(12) 0.7798(9) 0.116(5) Uani 1 1 d .
H15A H 0.3487 0.6575 0.7977 0.139 Uiso 1 1 calc R
H15B H 0.3561 0.5290 0.7824 0.139 Uiso 1 1 calc R
C16 C 0.2650(10) 0.6083(14) 0.7068(8) 0.123(6) Uani 1 1 d .
H16A H 0.2387 0.5380 0.6863 0.148 Uiso 1 1 calc R
H16B H 0.2988 0.6342 0.6817 0.148 Uiso 1 1 calc R
C17 C 0.1995(9) 0.6974(13) 0.7028(6) 0.100(5) Uani 1 1 d .
H17A H 0.2264 0.7694 0.7184 0.120 Uiso 1 1 calc R
H17B H 0.1632 0.7063 0.6553 0.120 Uiso 1 1 calc R
C18 C 0.1491(7) 0.6673(10) 0.7447(6) 0.085(4) Uani 1 1 d .
H18A H 0.1186 0.5983 0.7271 0.103 Uiso 1 1 calc R
H18B H 0.1097 0.7272 0.7413 0.103 Uiso 1 1 calc R
C19 C 0.1795(7) 0.7964(10) 1.1164(6) 0.105(5) Uani 1 1 d .
H19A H 0.1376 0.8306 1.0778 0.157 Uiso 1 1 calc R
H19B H 0.1731 0.8208 1.1579 0.157 Uiso 1 1 calc R
H19C H 0.1745 0.7155 1.1129 0.157 Uiso 1 1 calc R
C20 C 0.3620(7) 0.7709(10) 1.1935(5) 0.102(5) Uani 1 1 d .
H20A H 0.3559 0.6902 1.1893 0.153 Uiso 1 1 calc R
H20B H 0.3544 0.7953 1.2345 0.153 Uiso 1 1 calc R
H20C H 0.4162 0.7917 1.1958 0.153 Uiso 1 1 calc R
C21 C 0.2886(9) 0.9951(9) 1.1346(6) 0.129(6) Uani 1 1 d .
H21A H 0.3397 1.0246 1.1341 0.193 Uiso 1 1 calc R
H21B H 0.2851 1.0089 1.1786 0.193 Uiso 1 1 calc R
H21C H 0.2435 1.0319 1.0997 0.193 Uiso 1 1 calc R
C22 C 0.4644(7) 0.9070(10) 1.0817(6) 0.114(5) Uani 1 1 d .
H22A H 0.4584 0.9427 1.1208 0.172 Uiso 1 1 calc R
H22B H 0.4959 0.9551 1.0636 0.172 Uiso 1 1 calc R
H22C H 0.4923 0.8359 1.0952 0.172 Uiso 1 1 calc R
C23 C 0.3787(8) 0.8117(11) 0.9416(6) 0.117(5) Uani 1 1 d .
H23A H 0.3453 0.7449 0.9284 0.175 Uiso 1 1 calc R
H23B H 0.4358 0.7912 0.9556 0.175 Uiso 1 1 calc R
H23C H 0.3647 0.8628 0.9034 0.175 Uiso 1 1 calc R
C24 C 0.3166(8) 1.0235(9) 0.9813(6) 0.115(5) Uani 1 1 d .
H24A H 0.2589 1.0162 0.9544 0.172 Uiso 1 1 calc R
H24B H 0.3447 1.0537 0.9532 0.172 Uiso 1 1 calc R
H24C H 0.3238 1.0736 1.0191 0.172 Uiso 1 1 calc R
C25 C 0.4574(8) 0.5664(10) 1.0758(9) 0.165(7) Uani 1 1 d .
H25A H 0.4335 0.6150 1.0369 0.248 Uiso 1 1 calc R
H25B H 0.5066 0.5324 1.0740 0.248 Uiso 1 1 calc R
H25C H 0.4707 0.6100 1.1171 0.248 Uiso 1 1 calc R
C26 C 0.4323(8) 0.3770(12) 1.1553(7) 0.155(7) Uani 1 1 d .
H26A H 0.4901 0.3688 1.1643 0.232 Uiso 1 1 calc R
H26B H 0.4075 0.3035 1.1514 0.232 Uiso 1 1 calc R
H26C H 0.4248 0.4178 1.1922 0.232 Uiso 1 1 calc R
C27 C 0.3781(8) 0.3551(11) 1.0055(7) 0.141(6) Uani 1 1 d .
H27A H 0.3259 0.3171 0.9902 0.211 Uiso 1 1 calc R
H27B H 0.4216 0.3003 1.0224 0.211 Uiso 1 1 calc R
H27C H 0.3842 0.3958 0.9679 0.211 Uiso 1 1 calc R
C28 C 0.1146(6) 0.4980(9) 1.0533(5) 0.084(4) Uani 1 1 d .
H28A H 0.1134 0.5788 1.0481 0.126 Uiso 1 1 calc R
H28B H 0.0828 0.4767 1.0804 0.126 Uiso 1 1 calc R
H28C H 0.0917 0.4631 1.0089 0.126 Uiso 1 1 calc R
C29 C 0.2531(7) 0.4801(11) 1.1907(5) 0.112(5) Uani 1 1 d .
H29A H 0.3093 0.4581 1.2150 0.168 Uiso 1 1 calc R
H29B H 0.2176 0.4383 1.2080 0.168 Uiso 1 1 calc R
H29C H 0.2470 0.5596 1.1970 0.168 Uiso 1 1 calc R
C30 C 0.2211(7) 0.2917(9) 1.0895(7) 0.118(5) Uani 1 1 d .
H30A H 0.2014 0.2710 1.0419 0.178 Uiso 1 1 calc R
H30B H 0.1846 0.2618 1.1103 0.178 Uiso 1 1 calc R
H30C H 0.2753 0.2614 1.1121 0.178 Uiso 1 1 calc R
N1 N 0.2982(5) 0.8017(6) 1.0428(4) 0.062(3) Uani 1 1 d .
N2 N 0.2883(5) 0.5113(6) 1.0627(4) 0.053(2) Uani 1 1 d .

loop_
_atom_site_aniso_label
_atom_site_aniso_U_11
_atom_site_aniso_U_22
_atom_site_aniso_U_33
_atom_site_aniso_U_23
_atom_site_aniso_U_13
_atom_site_aniso_U_12
Fe1 0.0569(12) 0.0499(10) 0.0629(12) 0.0015(9) 0.0286(10) -0.0031(9)
P1 0.062(2) 0.0457(19) 0.074(2) 0.0007(18) 0.033(2) 0.0030(17)
Si1 0.104(3) 0.066(2) 0.061(3) -0.005(2) 0.027(2) -0.005(2)
Si2 0.086(3) 0.081(3) 0.067(3) -0.002(2) 0.021(2) -0.031(2)
Si3 0.064(3) 0.081(3) 0.086(3) 0.022(2) 0.025(2) 0.010(2)
Si4 0.067(3) 0.074(3) 0.077(3) 0.024(2) 0.032(2) -0.004(2)
C1 0.048(8) 0.050(7) 0.052(8) 0.003(6) 0.029(7) -0.010(6)
C2 0.074(10) 0.052(8) 0.114(11) 0.005(8) 0.046(9) -0.001(7)
C3 0.089(11) 0.088(10) 0.155(14) 0.010(10) 0.078(10) 0.028(10)
C4 0.102(12) 0.056(10) 0.167(16) 0.011(10) 0.052(12) 0.012(8)
C5 0.114(13) 0.062(10) 0.129(13) 0.030(9) 0.053(11) 0.014(9)
C6 0.067(9) 0.058(8) 0.112(11) 0.015(8) 0.057(8) 0.009(8)
C7 0.063(9) 0.050(8) 0.064(9) -0.015(7) 0.019(8) -0.007(7)
C8 0.072(10) 0.068(9) 0.081(11) -0.004(8) -0.012(9) -0.002(8)
C9 0.089(11) 0.052(9) 0.107(11) -0.006(8) 0.006(9) -0.023(8)
C10 0.111(12) 0.046(8) 0.076(10) -0.002(8) 0.018(9) -0.009(8)
C11 0.097(11) 0.048(8) 0.087(11) 0.013(8) -0.002(9) -0.003(8)
C12 0.075(10) 0.055(8) 0.079(9) 0.003(7) 0.028(8) 0.008(8)
C13 0.057(8) 0.076(8) 0.051(8) -0.005(7) 0.030(7) 0.004(7)
C14 0.099(12) 0.085(10) 0.098(11) 0.003(8) 0.058(10) 0.023(9)
C15 0.092(13) 0.154(14) 0.126(14) -0.009(12) 0.067(13) 0.031(10)
C16 0.120(15) 0.183(17) 0.091(13) -0.045(13) 0.068(12) -0.032(13)
C17 0.093(12) 0.155(14) 0.070(10) 0.002(9) 0.051(10) -0.028(11)
C18 0.073(10) 0.133(12) 0.053(9) 0.000(8) 0.026(9) -0.005(8)
C19 0.108(11) 0.137(12) 0.091(10) -0.033(9) 0.061(9) -0.010(10)
C20 0.121(12) 0.099(10) 0.070(10) 0.001(8) 0.016(9) -0.023(9)
C21 0.231(17) 0.071(10) 0.098(11) -0.016(8) 0.077(12) -0.018(10)
C22 0.078(10) 0.149(13) 0.093(11) -0.013(9) 0.004(9) -0.069(9)
C23 0.117(12) 0.154(13) 0.099(11) -0.025(10) 0.063(10) -0.042(10)
C24 0.154(13) 0.067(9) 0.117(12) 0.023(8) 0.041(11) -0.004(9)
C25 0.098(12) 0.081(10) 0.33(2) 0.036(13) 0.097(14) -0.005(9)
C26 0.088(12) 0.219(18) 0.160(15) 0.098(13) 0.049(11) 0.060(11)
C27 0.086(11) 0.155(14) 0.175(16) -0.025(12) 0.039(11) 0.025(10)
C28 0.074(9) 0.096(9) 0.088(10) 0.013(8) 0.037(8) -0.003(8)
C29 0.087(11) 0.179(14) 0.079(10) 0.033(10) 0.040(9) -0.008(10)
C30 0.099(11) 0.071(9) 0.189(15) 0.038(10) 0.057(11) -0.005(8)
N1 0.073(7) 0.049(5) 0.059(6) -0.001(5) 0.022(6) -0.005(5)
N2 0.046(6) 0.050(5) 0.061(6) 0.021(5) 0.018(5) 0.002(5)

loop_
_atom_type_symbol
_atom_type_description
_atom_type_scat_dispersion_real
_atom_type_scat_dispersion_imag
_atom_type_scat_source
C C 0.0033 0.0016 'International Tables Vol C Tables 4.2.6.8 and 6.1.1.4'
H H 0.0000 0.0000 'International Tables Vol C Tables 4.2.6.8 and 6.1.1.4'
N N 0.0061 0.0033 'International Tables Vol C Tables 4.2.6.8 and 6.1.1.4'
Si Si 0.0817 0.0704 'International Tables Vol C Tables 4.2.6.8 and 6.1.1.4'
P P 0.1023 0.0942 'International Tables Vol C Tables 4.2.6.8 and 6.1.1.4'
Fe Fe 0.3463 0.8444 'International Tables Vol C Tables 4.2.6.8 and 6.1.1.4'

loop_
_geom_angle_atom_site_label_1
_geom_angle_atom_site_label_2
_geom_angle_atom_site_label_3
_geom_angle
N1 Fe1 N2 128.1(3)
N1 Fe1 P1 116.2(3)
N2 Fe1 P1 115.7(2)
C1 P1 C7 103.6(5)
C1 P1 C13 102.5(5)
C7 P1 C13 109.9(5)
C1 P1 Fe1 110.6(3)
C7 P1 Fe1 114.1(4)
C13 P1 Fe1 114.8(4)
N1 Si1 C20 110.7(5)
N1 Si1 C21 114.4(5)
C20 Si1 C21 107.5(6)
N1 Si1 C19 111.9(5)
C20 Si1 C19 107.4(6)
C21 Si1 C19 104.5(6)
N1 Si2 C24 114.2(5)
N1 Si2 C23 111.1(5)
C24 Si2 C23 105.3(6)
N1 Si2 C22 112.9(5)
C24 Si2 C22 106.8(6)
C23 Si2 C22 105.9(6)
N2 Si3 C25 111.3(5)
N2 Si3 C26 115.4(5)
C25 Si3 C26 105.2(7)
N2 Si3 C27 111.1(5)
C25 Si3 C27 107.6(7)
C26 Si3 C27 105.8(7)
N2 Si4 C29 113.5(5)
N2 Si4 C30 113.4(5)
C29 Si4 C30 105.8(6)
N2 Si4 C28 111.5(4)
C29 Si4 C28 106.7(5)
C30 Si4 C28 105.3(5)
C2 C1 C6 107.7(8)
C2 C1 P1 110.6(7)
C6 C1 P1 110.1(7)
C3 C2 C1 113.4(9)
C2 C3 C4 109.5(10)
C5 C4 C3 112.0(11)
C4 C5 C6 108.8(10)
C5 C6 C1 112.5(9)
C8 C7 C12 110.1(9)
C8 C7 P1 119.3(8)
C12 C7 P1 112.0(8)
C7 C8 C9 112.4(10)
C10 C9 C8 111.1(10)
C11 C10 C9 112.6(10)
C10 C11 C12 109.9(10)
C7 C12 C11 110.7(9)
C18 C13 C14 110.6(9)
C18 C13 P1 120.1(8)
C14 C13 P1 110.9(8)
C15 C14 C13 109.1(10)
C16 C15 C14 113.8(12)
C15 C16 C17 109.0(12)
C18 C17 C16 113.0(12)
C17 C18 C13 110.5(9)
Si2 N1 Si1 119.4(5)
Si2 N1 Fe1 125.1(5)
Si1 N1 Fe1 113.9(4)
Si4 N2 Si3 121.2(4)
Si4 N2 Fe1 122.5(4)
Si3 N2 Fe1 116.2(4)

loop_
_geom_bond_atom_site_label_1
_geom_bond_atom_site_label_2
_geom_bond_distance
Fe1 N1 1.927(8)
Fe1 N2 1.930(7)
Fe1 P1 2.619(4)
P1 C1 1.835(9)
P1 C7 1.858(10)
P1 C13 1.861(10)
Si1 N1 1.739(8)
Si1 C20 1.862(11)
Si1 C21 1.864(11)
Si1 C19 1.878(12)
Si2 N1 1.697(8)
Si2 C24 1.861(11)
Si2 C23 1.866(11)
Si2 C22 1.878(11)
Si3 N2 1.718(8)
Si3 C25 1.832(12)
Si3 C26 1.839(12)
Si3 C27 1.849(13)
Si4 N2 1.695(8)
Si4 C29 1.871(11)
Si4 C30 1.871(11)
Si4 C28 1.889(10)
C1 C2 1.528(12)
C1 C6 1.534(12)
C2 C3 1.520(13)
C3 C4 1.528(14)
C4 C5 1.501(15)
C5 C6 1.527(13)
C7 C8 1.494(12)
C7 C12 1.520(12)
C8 C9 1.526(13)
C9 C10 1.501(13)
C10 C11 1.497(13)
C11 C12 1.545(13)
C13 C18 1.504(12)
C13 C14 1.541(13)
C14 C15 1.537(15)
C15 C16 1.485(16)
C16 C17 1.533(16)
C17 C18 1.493(13)
